data_4084572
loop_
_publ_author_name
'Blaya, Mar\'ia'
'Bautista, Delia'
'Gil-Rubio, Juan'
'Vicente, Jos\'e'

_publ_section_title
;
 Synthesis of Au(I) Trifluoromethyl Complexes. Oxidation to Au(III) and
 Reductive Elimination of Halotrifluoromethanes
;
_journal_issue 22
_journal_name_full Organometallics
_journal_page_first 6358
_journal_paper_doi 10.1021/om500669j
_journal_volume 33
_journal_year 2014
_chemical_formula_sum 'C14 H20 Au F3 N2'
_chemical_formula_weight 470.29
_chemical_name_systematic
; 
 ? 
;
_space_group_IT_number 2
_symmetry_cell_setting triclinic
_symmetry_space_group_name_Hall '-P 1'
_symmetry_space_group_name_H-M 'P -1'
_atom_sites_solution_hydrogens geom
_atom_sites_solution_primary direct
_atom_sites_solution_secondary difmap
_audit_creation_method SHELXL-97
_cell_angle_alpha 76.048(2)
_cell_angle_beta 87.682(2)
_cell_angle_gamma 78.212(2)
_cell_formula_units_Z 2
_cell_length_a 8.0767(5)
_cell_length_b 8.0999(5)
_cell_length_c 12.4141(7)
_cell_measurement_reflns_used 9906
_cell_measurement_temperature 100(2)
_cell_measurement_theta_max 30.48
_cell_measurement_theta_min 2.58
_cell_volume 771.52(8)
_computing_cell_refinement 'SAINT V8.27B (Bruker AXS Inc., 2011)'
_computing_data_collection 'APEX2 2013.2 (Bruker AXS Inc.)'
_computing_data_reduction 'SAINT V8.27B (Bruker AXS Inc., 2011)'
_computing_molecular_graphics 'Bruker SHELXTL'
_computing_publication_material 'Bruker SHELXTL'
_computing_structure_refinement 'SHELXL-97 (Sheldrick, 2008)'
_computing_structure_solution 'SHELXS-97 (Sheldrick, 2008)'
_diffrn_ambient_temperature 100(2)
_diffrn_detector_area_resol_mean 10.4167
_diffrn_measured_fraction_theta_full 1.000
_diffrn_measured_fraction_theta_max 0.999
_diffrn_measurement_device_type 'Bruker D8 QUEST'
_diffrn_measurement_method \w-scans
_diffrn_radiation_monochromator multilayer
_diffrn_radiation_source 'fine-focus sealed tube'
_diffrn_radiation_type MoK\a
_diffrn_radiation_wavelength 0.71073
_diffrn_reflns_av_R_equivalents 0.0516
_diffrn_reflns_av_sigmaI/netI 0.0323
_diffrn_reflns_limit_h_max 11
_diffrn_reflns_limit_h_min -11
_diffrn_reflns_limit_k_max 11
_diffrn_reflns_limit_k_min -11
_diffrn_reflns_limit_l_max 17
_diffrn_reflns_limit_l_min -17
_diffrn_reflns_number 31655
_diffrn_reflns_theta_full 28.00
_diffrn_reflns_theta_max 30.54
_diffrn_reflns_theta_min 2.58
_exptl_absorpt_coefficient_mu 9.557
_exptl_absorpt_correction_T_max 0.9281
_exptl_absorpt_correction_T_min 0.5291
_exptl_absorpt_correction_type multi-scan
_exptl_absorpt_process_details SADABS
_exptl_crystal_colour colourless
_exptl_crystal_density_diffrn 2.024
_exptl_crystal_density_method 'not measured'
_exptl_crystal_description lath
_exptl_crystal_F_000 448
_exptl_crystal_size_max 0.21
_exptl_crystal_size_mid 0.10
_exptl_crystal_size_min 0.04
_refine_diff_density_max 0.944
_refine_diff_density_min -1.710
_refine_diff_density_rms 0.134
_refine_ls_extinction_method none
_refine_ls_goodness_of_fit_ref 1.031
_refine_ls_hydrogen_treatment mixed
_refine_ls_matrix_type full
_refine_ls_number_parameters 189
_refine_ls_number_reflns 4735
_refine_ls_number_restraints 1
_refine_ls_restrained_S_all 1.031
_refine_ls_R_factor_all 0.0227
_refine_ls_R_factor_gt 0.0192
_refine_ls_shift/su_max 0.005
_refine_ls_shift/su_mean 0.000
_refine_ls_structure_factor_coef Fsqd
_refine_ls_weighting_details 'calc w=1/[\s^2^(Fo^2^)+(0.0160P)^2^+0.2789P] where P=(Fo^2^+2Fc^2^)/3'
_refine_ls_weighting_scheme calc
_refine_ls_wR_factor_gt 0.0401
_refine_ls_wR_factor_ref 0.0408
_reflns_number_gt 4411
_reflns_number_total 4735
_reflns_threshold_expression >2sigma(I)
_cod_data_source_file om500669j_si_002.cif
_cod_data_source_block mbm347_3spi
_cod_depositor_comments 'Adding full bibliography for 4084565--4084575.cif.'
_cod_database_code 4084572

loop_
_symmetry_equiv_pos_as_xyz
'x, y, z'
'-x, -y, -z'

loop_
_atom_site_label
_atom_site_type_symbol
_atom_site_fract_x
_atom_site_fract_y
_atom_site_fract_z
_atom_site_U_iso_or_equiv
_atom_site_adp_type
_atom_site_occupancy
_atom_site_symmetry_multiplicity
_atom_site_calc_flag
_atom_site_refinement_flags
Au1 Au 1.118601(10) 0.693247(11) 0.704941(7) 0.01253(3) Uani 1 1 d .
C1 C 1.2996(3) 0.4890(3) 0.6810(2) 0.0166(5) Uani 1 1 d .
C2 C 0.9541(3) 0.9107(3) 0.72609(19) 0.0138(4) Uani 1 1 d .
C3 C 0.7337(3) 1.1738(3) 0.6612(2) 0.0186(5) Uani 1 1 d .
H3A H 0.6988 1.1658 0.7393 0.022 Uiso 1 1 calc R
H3B H 0.6302 1.1987 0.6152 0.022 Uiso 1 1 calc R
C4 C 0.8290(3) 1.3218(3) 0.6239(2) 0.0224(5) Uani 1 1 d .
H4A H 0.9312 1.2977 0.6696 0.034 Uiso 1 1 calc R
H4B H 0.7563 1.4307 0.6322 0.034 Uiso 1 1 calc R
H4C H 0.8607 1.3321 0.5458 0.034 Uiso 1 1 calc R
C5 C 0.8031(3) 0.9429(3) 0.5553(2) 0.0182(5) Uani 1 1 d .
H5A H 0.9072 0.8693 0.5345 0.022 Uiso 1 1 calc R
H5B H 0.7676 1.0426 0.4913 0.022 Uiso 1 1 calc R
C6 C 0.6636(4) 0.8375(4) 0.5816(2) 0.0263(6) Uani 1 1 d .
H6A H 0.6987 0.7386 0.6449 0.039 Uiso 1 1 calc R
H6B H 0.6431 0.7950 0.5168 0.039 Uiso 1 1 calc R
H6C H 0.5595 0.9112 0.6000 0.039 Uiso 1 1 calc R
C7 C 1.0726(3) 0.8556(3) 0.91068(19) 0.0145(4) Uani 1 1 d .
C8 C 1.2451(3) 0.8523(3) 0.9173(2) 0.0170(5) Uani 1 1 d .
C9 C 1.3342(3) 0.7441(3) 1.0099(2) 0.0204(5) Uani 1 1 d .
H9 H 1.4519 0.7395 1.0161 0.024 Uiso 1 1 calc R
C10 C 1.2538(3) 0.6429(3) 1.0931(2) 0.0207(5) Uani 1 1 d .
H10 H 1.3166 0.5696 1.1559 0.025 Uiso 1 1 calc R
C11 C 1.0818(3) 0.6483(3) 1.0851(2) 0.0191(5) Uani 1 1 d .
H11 H 1.0273 0.5792 1.1429 0.023 Uiso 1 1 calc R
C12 C 0.9880(3) 0.7542(3) 0.9930(2) 0.0160(5) Uani 1 1 d .
C13 C 0.8031(3) 0.7575(4) 0.9820(2) 0.0224(5) Uani 1 1 d .
H13A H 0.7683 0.6717 1.0441 0.034 Uiso 1 1 calc R
H13B H 0.7822 0.7294 0.9119 0.034 Uiso 1 1 calc R
H13C H 0.7381 0.8734 0.9828 0.034 Uiso 1 1 calc R
C14 C 1.3333(3) 0.9617(4) 0.8256(2) 0.0274(6) Uani 1 1 d .
H14A H 1.3413 0.9140 0.7597 0.041 Uiso 1 1 calc R
H14B H 1.4471 0.9607 0.8506 0.041 Uiso 1 1 calc R
H14C H 1.2684 1.0813 0.8072 0.041 Uiso 1 1 calc R
F1 F 1.3937(2) 0.3963(2) 0.77320(13) 0.0301(4) Uani 1 1 d .
F2 F 1.4181(2) 0.5365(2) 0.60480(14) 0.0330(4) Uani 1 1 d .
F3 F 1.2444(2) 0.3637(2) 0.64405(15) 0.0314(4) Uani 1 1 d .
N1 N 0.8390(2) 1.0069(3) 0.65132(17) 0.0150(4) Uani 1 1 d .
N2 N 0.9740(3) 0.9675(3) 0.81692(17) 0.0161(4) Uani 1 1 d D
H02 H 0.916(3) 1.059(3) 0.824(2) 0.014(7) Uiso 1 1 d D

loop_
_atom_site_aniso_label
_atom_site_aniso_U_11
_atom_site_aniso_U_22
_atom_site_aniso_U_33
_atom_site_aniso_U_23
_atom_site_aniso_U_13
_atom_site_aniso_U_12
Au1 0.01192(5) 0.01255(5) 0.01178(5) -0.00313(3) 0.00015(3) 0.00085(3)
C1 0.0141(11) 0.0193(12) 0.0148(11) -0.0051(9) 0.0001(8) 0.0012(9)
C2 0.0131(10) 0.0135(11) 0.0135(11) -0.0021(9) 0.0019(8) -0.0012(8)
C3 0.0157(11) 0.0171(12) 0.0207(12) -0.0061(10) -0.0037(9) 0.0046(9)
C4 0.0294(14) 0.0149(12) 0.0208(13) -0.0037(10) -0.0020(10) 0.0002(10)
C5 0.0185(12) 0.0213(13) 0.0138(11) -0.0055(10) -0.0022(9) 0.0002(9)
C6 0.0294(14) 0.0254(14) 0.0271(14) -0.0102(12) -0.0038(11) -0.0069(11)
C7 0.0173(11) 0.0121(11) 0.0138(11) -0.0051(9) -0.0019(8) 0.0004(8)
C8 0.0174(11) 0.0163(11) 0.0174(11) -0.0039(9) 0.0011(9) -0.0039(9)
C9 0.0160(11) 0.0236(13) 0.0227(13) -0.0078(11) -0.0040(9) -0.0031(10)
C10 0.0255(13) 0.0168(12) 0.0187(12) -0.0041(10) -0.0066(10) -0.0007(10)
C11 0.0244(12) 0.0182(12) 0.0161(12) -0.0043(10) 0.0010(9) -0.0071(10)
C12 0.0162(11) 0.0160(12) 0.0176(11) -0.0081(9) 0.0012(9) -0.0025(9)
C13 0.0143(11) 0.0286(14) 0.0266(14) -0.0106(11) 0.0026(10) -0.0052(10)
C14 0.0250(14) 0.0342(16) 0.0226(14) -0.0005(12) 0.0020(11) -0.0132(12)
F1 0.0283(8) 0.0321(9) 0.0218(8) -0.0048(7) -0.0085(6) 0.0122(7)
F2 0.0251(8) 0.0328(9) 0.0343(9) -0.0039(8) 0.0170(7) 0.0014(7)
F3 0.0310(9) 0.0215(8) 0.0445(10) -0.0179(8) -0.0051(7) 0.0012(7)
N1 0.0144(9) 0.0144(10) 0.0164(10) -0.0071(8) -0.0006(7) 0.0006(7)
N2 0.0175(10) 0.0142(10) 0.0150(10) -0.0061(8) -0.0036(8) 0.0042(8)

loop_
_atom_type_symbol
_atom_type_description
_atom_type_scat_dispersion_real
_atom_type_scat_dispersion_imag
_atom_type_scat_source
C C 0.0033 0.0016 'International Tables Vol C Tables 4.2.6.8 and 6.1.1.4'
H H 0.0000 0.0000 'International Tables Vol C Tables 4.2.6.8 and 6.1.1.4'
N N 0.0061 0.0033 'International Tables Vol C Tables 4.2.6.8 and 6.1.1.4'
F F 0.0171 0.0103 'International Tables Vol C Tables 4.2.6.8 and 6.1.1.4'
Au Au -2.0133 8.8022 'International Tables Vol C Tables 4.2.6.8 and 6.1.1.4'

loop_
_geom_angle_atom_site_label_1
_geom_angle_atom_site_label_2
_geom_angle_atom_site_label_3
_geom_angle
C1 Au1 C2 174.81(9)
F2 C1 F3 103.25(19)
F2 C1 F1 103.58(18)
F3 C1 F1 103.1(2)
F2 C1 Au1 113.66(17)
F3 C1 Au1 116.48(16)
F1 C1 Au1 115.16(15)
N1 C2 N2 118.1(2)
N1 C2 Au1 123.95(17)
N2 C2 Au1 117.67(16)
N1 C3 C4 111.3(2)
N1 C5 C6 111.0(2)
C8 C7 C12 122.4(2)
C8 C7 N2 120.1(2)
C12 C7 N2 117.4(2)
C9 C8 C7 118.0(2)
C9 C8 C14 121.0(2)
C7 C8 C14 121.0(2)
C10 C9 C8 121.0(2)
C9 C10 C11 120.2(2)
C10 C11 C12 120.6(2)
C11 C12 C7 117.8(2)
C11 C12 C13 121.1(2)
C7 C12 C13 121.0(2)
C2 N1 C5 119.9(2)
C2 N1 C3 123.8(2)
C5 N1 C3 116.14(19)
C2 N2 C7 120.9(2)

loop_
_geom_bond_atom_site_label_1
_geom_bond_atom_site_label_2
_geom_bond_distance
Au1 C1 2.043(2)
Au1 C2 2.043(2)
C1 F2 1.364(3)
C1 F3 1.366(3)
C1 F1 1.369(3)
C2 N1 1.326(3)
C2 N2 1.343(3)
C3 N1 1.473(3)
C3 C4 1.525(4)
C5 N1 1.470(3)
C5 C6 1.527(4)
C7 C8 1.393(3)
C7 C12 1.398(3)
C7 N2 1.443(3)
C8 C9 1.389(3)
C8 C14 1.514(4)
C9 C10 1.384(4)
C10 C11 1.388(4)
C11 C12 1.396(3)
C12 C13 1.499(3)
